data_7252080
loop_
_publ_author_name
'Schultheis, Axel'
'Merz, Klaus'
'Tenberg, Vico'
'Lorenz, Heike'

_publ_section_title
;
 Solid--liquid equilibria in the aqueous chiral homophenylalanine system
 and solid-state characterisation of the racemic species
;
_journal_issue 18
_journal_name_full CrystEngComm
_journal_page_first 2937
_journal_page_last 2946
_journal_paper_doi 10.1039/D6CE00109B
_journal_volume 28
_journal_year 2026
_chemical_formula_sum 'C12 H10.5 N O2'
_chemical_formula_weight 200.71
_space_group_crystal_system triclinic
_space_group_IT_number 1
_space_group_name_Hall 'P 1'
_space_group_name_H-M_alt 'P 1'
_atom_sites_solution_hydrogens mixed
_audit_creation_method SHELXL-2018/3
_audit_update_record
;
2025-06-11 deposited with the CCDC.	2026-03-20 downloaded from the CCDC.
;
_cell_angle_alpha 78.241(2)
_cell_angle_beta 84.522(2)
_cell_angle_gamma 86.777(2)
_cell_formula_units_Z 4
_cell_length_a 5.41030(10)
_cell_length_b 9.0720(2)
_cell_length_c 19.9535(5)
_cell_measurement_reflns_used 10706
_cell_measurement_temperature 100(2)
_cell_measurement_theta_max 76.4
_cell_measurement_theta_min 4.9
_cell_volume 953.75(4)
_computing_structure_refinement 'SHELXL-2018/3 (Sheldrick, 2018)'
_computing_structure_solution 'SHELXT 2018/2 (Sheldrick, 2018)'
_diffrn_ambient_temperature 100(2)
_diffrn_measured_fraction_theta_full 0.996
_diffrn_measured_fraction_theta_max 0.934
_diffrn_measurement_device_type 'Rigaku Syergy'
_diffrn_radiation_type CuK\a
_diffrn_radiation_wavelength 1.54184
_diffrn_reflns_av_R_equivalents 0.0405
_diffrn_reflns_av_unetI/netI 0.0500
_diffrn_reflns_Laue_measured_fraction_full 0.996
_diffrn_reflns_Laue_measured_fraction_max 0.934
_diffrn_reflns_limit_h_max 6
_diffrn_reflns_limit_h_min -6
_diffrn_reflns_limit_k_max 11
_diffrn_reflns_limit_k_min -8
_diffrn_reflns_limit_l_max 25
_diffrn_reflns_limit_l_min -24
_diffrn_reflns_number 10706
_diffrn_reflns_point_group_measured_fraction_full 0.638
_diffrn_reflns_point_group_measured_fraction_max 0.589
_diffrn_reflns_theta_full 67.684
_diffrn_reflns_theta_max 76.498
_diffrn_reflns_theta_min 4.983
_exptl_absorpt_coefficient_mu 0.783
_exptl_crystal_colour colorless
_exptl_crystal_density_diffrn 1.398
_exptl_crystal_description plate
_exptl_crystal_F_000 422
_refine_diff_density_max 0.570
_refine_diff_density_min -0.471
_refine_diff_density_rms 0.103
_refine_ls_abs_structure_details
;
 Flack x determined using 712 quotients [(I+)-(I-)]/[(I+)+(I-)]
 (Parsons, Flack and Wagner, Acta Cryst. B69 (2013) 249-259).
;
_refine_ls_abs_structure_Flack 0.1(2)
_refine_ls_extinction_coef 0.007(2)
_refine_ls_extinction_expression Fc^*^=kFc[1+0.001xFc^2^\l^3^/sin(2\q)]^-1/4^
_refine_ls_extinction_method 'SHELXL-2018/3 (Sheldrick 2018)'
_refine_ls_goodness_of_fit_ref 0.999
_refine_ls_hydrogen_treatment mixed
_refine_ls_matrix_type full
_refine_ls_number_parameters 554
_refine_ls_number_reflns 4729
_refine_ls_number_restraints 3
_refine_ls_restrained_S_all 0.998
_refine_ls_R_factor_all 0.0703
_refine_ls_R_factor_gt 0.0656
_refine_ls_shift/su_max 0.000
_refine_ls_shift/su_mean 0.000
_refine_ls_structure_factor_coef Fsqd
_refine_ls_weighting_details 'w=1/[\s^2^(Fo^2^)+(0.1564P)^2^] where P=(Fo^2^+2Fc^2^)/3'
_refine_ls_weighting_scheme calc
_refine_ls_wR_factor_gt 0.1770
_refine_ls_wR_factor_ref 0.1866
_reflns_Friedel_coverage 0.262
_reflns_Friedel_fraction_full 0.281
_reflns_Friedel_fraction_max 0.244
_reflns_number_gt 3997
_reflns_number_total 4729
_reflns_threshold_expression 'I > 2\s(I)'
_cod_data_source_file d6ce00109b2.cif
_cod_data_source_block km-08-07-24-LL-9-2_auto
_cod_original_formula_sum 'C12 H10.50 N O2'
_cod_database_code 7252080
_shelx_shelxl_version_number 2018/3
_shelx_space_group_comment
;
The symmetry employed for this shelxl refinement is uniquely defined
by the following loop, which should always be used as a source of
symmetry information in preference to the above space-group names.
They are only intended as comments.
;

loop_
_space_group_symop_operation_xyz
'x, y, z'

loop_
_atom_site_label
_atom_site_type_symbol
_atom_site_fract_x
_atom_site_fract_y
_atom_site_fract_z
_atom_site_U_iso_or_equiv
_atom_site_adp_type
_atom_site_occupancy
_atom_site_site_symmetry_order
_atom_site_calc_flag
_atom_site_refinement_flags_posn
_atom_site_refinement_flags_adp
_atom_site_refinement_flags_occupancy
_atom_site_disorder_assembly
_atom_site_disorder_group
C1 C 0.7380(7) 0.4065(4) 0.79858(17) 0.0297(7) Uani 1 1 d . . . . .
C2 C 0.5695(8) 0.5001(5) 0.8288(2) 0.0466(9) Uani 1 1 d . . . . .
H2 H 0.443788 0.554789 0.802833 0.056 Uiso 1 1 calc R U . . .
C3 C 0.5813(8) 0.5151(5) 0.8962(2) 0.0487(9) Uani 1 1 d . . . . .
H3 H 0.464735 0.580179 0.915662 0.058 Uiso 1 1 calc R U . . .
C4 C 0.7596(9) 0.4368(6) 0.9347(2) 0.0458(10) Uani 1 1 d . . . . .
H4 H 0.766755 0.445847 0.981048 0.055 Uiso 1 1 calc R U . . .
C5 C 0.9280(9) 0.3449(6) 0.9052(2) 0.0623(12) Uani 1 1 d . . . . .
H5 H 1.053197 0.290519 0.931540 0.075 Uiso 1 1 calc R U . . .
C6 C 0.9188(8) 0.3302(5) 0.8384(2) 0.0521(10) Uani 1 1 d . . . . .
H6 H 1.038715 0.266571 0.819173 0.063 Uiso 1 1 calc R U . . .
C7 C 0.7302(8) 0.3844(4) 0.72533(18) 0.0369(8) Uani 1 1 d . . . . .
H7A H 0.640080 0.291989 0.726215 0.044 Uiso 1 1 calc R U . . .
H7B H 0.902292 0.369276 0.705449 0.044 Uiso 1 1 calc R U . . .
C8 C 0.6054(5) 0.5163(3) 0.67921(15) 0.0202(6) Uani 1 1 d . . . . .
H8A H 0.678536 0.610964 0.683830 0.024 Uiso 1 1 calc R U . . .
H8B H 0.426464 0.521684 0.694869 0.024 Uiso 1 1 calc R U . . .
C9 C 0.6328(5) 0.5042(3) 0.60342(14) 0.0167(6) Uani 1 1 d . . . . .
H9 H 0.812061 0.485022 0.589216 0.020 Uiso 1 1 calc R U . . .
C10 C 0.4808(5) 0.3774(3) 0.58963(14) 0.0168(6) Uani 1 1 d . . . . .
O11 O 0.2699(3) 0.4139(2) 0.56777(11) 0.0199(5) Uani 1 1 d . . . . .
O12 O 0.5701(4) 0.2450(2) 0.60301(12) 0.0240(5) Uani 1 1 d . . . . .
N2 N 0.5454(4) 0.6496(3) 0.56160(11) 0.0166(5) Uani 1 1 d . . . . .
H2A H 0.560792 0.643752 0.516395 0.025 Uiso 1 1 calc R U . . .
H2B H 0.383168 0.668668 0.574943 0.025 Uiso 1 1 calc R U . . .
H2C H 0.638746 0.725218 0.567913 0.025 Uiso 1 1 calc R U . . .
C56 C 0.2371(6) 0.8953(4) 0.79747(16) 0.0267(7) Uani 1 1 d . . . . .
C15 C 0.0520(7) 0.8312(5) 0.8464(2) 0.0389(7) Uani 1 1 d . . . . .
H15 H -0.067838 0.771327 0.833932 0.047 Uiso 1 1 calc R U . . .
C16 C 0.0418(8) 0.8543(5) 0.9133(2) 0.0458(9) Uani 1 1 d . . . . .
H16 H -0.085936 0.811317 0.946361 0.055 Uiso 1 1 calc R U . . .
C17 C 0.2200(9) 0.9410(6) 0.93213(19) 0.0447(10) Uani 1 1 d . . . . .
H17 H 0.214510 0.956728 0.977887 0.054 Uiso 1 1 calc R U . . .
C18 C 0.4022(7) 1.0027(5) 0.8839(2) 0.0441(8) Uani 1 1 d . . . . .
H18 H 0.523958 1.061258 0.896329 0.053 Uiso 1 1 calc R U . . .
C19 C 0.4106(7) 0.9807(5) 0.81723(18) 0.0356(7) Uani 1 1 d . . . . .
H19 H 0.537695 1.025036 0.784352 0.043 Uiso 1 1 calc R U . . .
C20 C 0.2430(7) 0.8745(4) 0.72341(16) 0.0295(7) Uani 1 1 d . . . . .
H20A H 0.159788 0.780719 0.722210 0.035 Uiso 1 1 calc R U . . .
H20B H 0.417539 0.864921 0.704341 0.035 Uiso 1 1 calc R U . . .
C21 C 0.1117(5) 1.0087(3) 0.67948(15) 0.0195(6) Uani 1 1 d . . . . .
H21A H 0.183955 1.102839 0.685130 0.023 Uiso 1 1 calc R U . . .
H21B H -0.066221 1.011749 0.696367 0.023 Uiso 1 1 calc R U . . .
C22 C 0.1330(5) 1.0028(3) 0.60288(14) 0.0159(5) Uani 1 1 d . . . . .
H22 H 0.311397 0.984683 0.587429 0.019 Uiso 1 1 calc R U . . .
C23 C -0.0199(5) 0.8775(3) 0.58816(14) 0.0164(6) Uani 1 1 d . . . . .
O24 O -0.2328(3) 0.9150(2) 0.56815(10) 0.0191(4) Uani 1 1 d . . . . .
O25 O 0.0703(4) 0.7451(2) 0.59918(12) 0.0241(5) Uani 1 1 d . . . . .
N1 N 0.0433(4) 1.1497(3) 0.56319(12) 0.0169(5) Uani 1 1 d . . . . .
H1C H -0.117(6) 1.176(3) 0.5782(13) 0.016(6) Uiso 1 1 d . . . . .
H1A H 0.048(6) 1.147(4) 0.5164(17) 0.030(8) Uiso 1 1 d . . . . .
H1B H 0.144(6) 1.225(4) 0.5633(17) 0.023(7) Uiso 1 1 d . . . . .
C27 C 0.8152(7) -0.0421(4) 0.20140(16) 0.0307(7) Uani 1 1 d . . . . .
C28 C 0.733(2) -0.1122(13) 0.0943(5) 0.101(3) Uani 1 1 d . . . . .
C29 C 0.7989(18) -0.1485(10) 0.1613(4) 0.086(2) Uani 1 1 d . . . . .
C30 C 0.5995(15) -0.0800(8) 0.1803(4) 0.0742(17) Uani 1 1 d . . . . .
C31 C 0.5413(17) -0.0317(10) 0.1146(4) 0.084(2) Uani 1 1 d . . . . .
C32 C 0.6922(10) 0.0461(6) 0.0661(2) 0.0512(12) Uani 1 1 d . . . . .
C33 C 0.682(2) 0.1439(12) 0.1019(4) 0.096(3) Uani 1 1 d . . . . .
C34 C 0.9234(17) 0.0945(10) 0.0875(4) 0.084(2) Uani 1 1 d . . . . .
C35 C 0.9818(16) 0.0420(9) 0.1538(4) 0.0765(17) Uani 1 1 d . . . . .
C36 C 0.743(2) 0.1122(11) 0.1698(4) 0.093(2) Uani 1 1 d . . . . .
C37 C 0.8813(7) -0.0889(4) 0.27528(17) 0.0325(8) Uani 1 1 d . . . . .
H37A H 1.064313 -0.093928 0.275945 0.039 Uiso 1 1 calc R U . . .
H37B H 0.820130 -0.190893 0.294804 0.039 Uiso 1 1 calc R U . . .
C38 C 0.7700(5) 0.0200(3) 0.31998(14) 0.0192(6) Uani 1 1 d . . . . .
H38A H 0.589717 0.034620 0.314671 0.023 Uiso 1 1 calc R U . . .
H38B H 0.846748 0.118865 0.303705 0.023 Uiso 1 1 calc R U . . .
C59 C 0.8087(5) -0.0355(3) 0.39638(14) 0.0169(6) Uani 1 1 d . . . . .
H39 H 0.754442 -0.141668 0.411203 0.020 Uiso 1 1 calc R U . . .
C40 C 1.0818(5) -0.0290(3) 0.41067(14) 0.0169(5) Uani 1 1 d . . . . .
O41 O 1.1430(3) 0.0849(2) 0.43189(10) 0.0185(4) Uani 1 1 d . . . . .
O42 O 1.2304(4) -0.1334(2) 0.39837(13) 0.0246(5) Uani 1 1 d . . . . .
N4 N 0.6537(4) 0.0623(3) 0.43683(11) 0.0159(5) Uani 1 1 d . . . . .
H4A H 0.674910 0.030524 0.482275 0.024 Uiso 1 1 calc R U . . .
H4B H 0.700555 0.159287 0.422951 0.024 Uiso 1 1 calc R U . . .
H4D H 0.490842 0.056706 0.429969 0.024 Uiso 1 1 calc R U . . .
C44 C 0.3150(6) 0.4592(4) 0.20092(16) 0.0295(7) Uani 1 1 d . . . . .
C45 C 0.4814(16) 0.5418(9) 0.1516(4) 0.0769(17) Uani 1 1 d . . . . .
C46 C 0.4157(17) 0.5902(10) 0.0858(4) 0.085(2) Uani 1 1 d . . . . .
C47 C 0.2252(17) 0.6113(9) 0.1706(4) 0.082(2) Uani 1 1 d . . . . .
C48 C 0.1694(18) 0.6451(11) 0.1027(4) 0.086(2) Uani 1 1 d . . . . .
C49 C 0.1901(9) 0.5461(6) 0.06548(19) 0.0434(10) Uani 1 1 d . . . . .
C50 C 0.259(2) 0.3931(12) 0.0913(4) 0.100(3) Uani 1 1 d . . . . .
C51 C 0.3195(18) 0.3554(10) 0.1582(4) 0.085(2) Uani 1 1 d . . . . .
C52 C 0.0325(16) 0.4672(10) 0.1180(4) 0.082(2) Uani 1 1 d . . . . .
C53 C 0.0992(15) 0.4214(8) 0.1822(4) 0.0740(17) Uani 1 1 d . . . . .
C54 C 0.3831(7) 0.4125(4) 0.27470(17) 0.0330(8) Uani 1 1 d . . . . .
H54A H 0.566225 0.407986 0.274998 0.040 Uiso 1 1 calc R U . . .
H54B H 0.322979 0.310274 0.294281 0.040 Uiso 1 1 calc R U . . .
C55 C 0.2722(5) 0.5210(3) 0.31972(15) 0.0204(6) Uani 1 1 d . . . . .
H55A H 0.091817 0.535870 0.314491 0.024 Uiso 1 1 calc R U . . .
H55B H 0.349092 0.619858 0.303672 0.024 Uiso 1 1 calc R U . . .
C58 C 0.3112(5) 0.4644(3) 0.39602(14) 0.0170(6) Uani 1 1 d . . . . .
H56 H 0.256464 0.358336 0.410716 0.020 Uiso 1 1 calc R U . . .
C57 C 0.5843(5) 0.4707(3) 0.41007(14) 0.0166(5) Uani 1 1 d . . . . .
O58 O 0.6460(3) 0.5852(2) 0.43055(10) 0.0190(4) Uani 1 1 d . . . . .
O59 O 0.7314(4) 0.3659(3) 0.39810(13) 0.0258(5) Uani 1 1 d . . . . .
N3 N 0.1565(4) 0.5628(3) 0.43655(11) 0.0162(5) Uani 1 1 d . . . . .
H3A H 0.177355 0.530799 0.482006 0.024 Uiso 1 1 calc R U . . .
H3B H 0.204265 0.659610 0.422739 0.024 Uiso 1 1 calc R U . . .
H3C H -0.006370 0.557759 0.429598 0.024 Uiso 1 1 calc R U . . .

loop_
_atom_site_aniso_label
_atom_site_aniso_U_11
_atom_site_aniso_U_22
_atom_site_aniso_U_33
_atom_site_aniso_U_23
_atom_site_aniso_U_13
_atom_site_aniso_U_12
C1 0.0367(17) 0.0268(17) 0.0243(15) -0.0013(13) -0.0052(13) -0.0002(13)
C2 0.054(2) 0.051(2) 0.0330(18) -0.0082(16) -0.0051(15) 0.0117(16)
C3 0.056(2) 0.053(2) 0.0352(19) -0.0087(16) -0.0010(16) 0.0020(17)
C4 0.055(2) 0.057(3) 0.0242(17) -0.0004(16) -0.0083(16) -0.0102(19)
C5 0.067(3) 0.080(3) 0.041(2) -0.008(2) -0.0263(19) 0.017(2)
C6 0.053(2) 0.060(2) 0.044(2) -0.0126(18) -0.0153(17) 0.0214(18)
C7 0.052(2) 0.0326(19) 0.0263(16) -0.0060(14) -0.0109(14) 0.0120(15)
C8 0.0196(12) 0.0210(15) 0.0208(13) -0.0056(11) -0.0028(10) 0.0003(10)
C9 0.0145(11) 0.0138(13) 0.0231(14) -0.0055(10) -0.0032(10) -0.0020(9)
C10 0.0130(11) 0.0136(13) 0.0238(14) -0.0036(10) -0.0020(10) -0.0014(9)
O11 0.0180(9) 0.0159(10) 0.0260(11) -0.0030(8) -0.0053(8) -0.0020(7)
O12 0.0176(9) 0.0122(10) 0.0424(12) -0.0059(8) -0.0036(8) 0.0017(7)
N2 0.0181(10) 0.0128(12) 0.0187(11) -0.0022(8) -0.0012(8) -0.0019(8)
C56 0.0285(15) 0.0285(17) 0.0210(15) -0.0010(12) -0.0047(12) 0.0075(12)
C15 0.0370(16) 0.0383(18) 0.0390(17) -0.0006(14) -0.0063(13) -0.0008(13)
C16 0.0454(18) 0.057(2) 0.0295(17) 0.0015(16) 0.0002(13) 0.0053(16)
C17 0.051(2) 0.060(3) 0.0211(17) -0.0059(16) -0.0089(15) 0.0156(19)
C18 0.0399(17) 0.055(2) 0.040(2) -0.0136(16) -0.0112(14) 0.0028(15)
C19 0.0315(14) 0.0422(17) 0.0310(16) -0.0027(13) -0.0038(12) 0.0008(13)
C20 0.0377(17) 0.0256(18) 0.0244(15) -0.0037(12) -0.0080(12) 0.0090(13)
C21 0.0186(12) 0.0207(15) 0.0195(13) -0.0049(11) -0.0034(10) 0.0026(10)
C22 0.0137(11) 0.0129(13) 0.0218(13) -0.0044(10) -0.0034(9) -0.0014(9)
C23 0.0141(12) 0.0143(13) 0.0208(13) -0.0033(10) -0.0013(10) -0.0018(9)
O24 0.0174(9) 0.0153(10) 0.0251(10) -0.0028(8) -0.0051(8) -0.0028(7)
O25 0.0184(9) 0.0115(10) 0.0428(13) -0.0062(8) -0.0035(8) 0.0014(7)
N1 0.0173(11) 0.0137(12) 0.0195(11) -0.0024(9) -0.0020(8) -0.0016(8)
C27 0.0349(16) 0.0362(19) 0.0212(15) -0.0094(13) -0.0006(12) 0.0065(13)
C28 0.124(7) 0.109(7) 0.082(5) -0.044(5) 0.001(4) -0.020(5)
C29 0.106(6) 0.084(5) 0.071(4) -0.016(4) -0.018(4) 0.000(4)
C30 0.085(4) 0.059(4) 0.082(4) -0.014(3) -0.012(3) -0.013(3)
C31 0.095(5) 0.084(5) 0.079(4) -0.022(4) -0.025(4) -0.010(4)
C32 0.071(3) 0.061(3) 0.0186(16) -0.0055(18) -0.0030(17) 0.012(2)
C33 0.118(7) 0.102(6) 0.068(4) -0.003(4) -0.025(4) -0.024(5)
C34 0.102(6) 0.079(5) 0.069(4) -0.007(3) -0.003(4) -0.022(4)
C35 0.093(5) 0.063(4) 0.073(4) -0.010(3) -0.007(3) -0.012(3)
C36 0.115(6) 0.081(5) 0.079(5) -0.004(4) -0.016(4) -0.015(5)
C37 0.0414(19) 0.0327(19) 0.0241(15) -0.0096(13) -0.0043(13) 0.0102(14)
C38 0.0205(12) 0.0165(14) 0.0198(13) -0.0012(10) -0.0031(10) 0.0002(10)
C59 0.0138(12) 0.0141(13) 0.0223(14) -0.0026(10) -0.0025(9) 0.0014(9)
C40 0.0132(12) 0.0142(13) 0.0219(13) -0.0020(10) 0.0007(9) 0.0008(9)
O41 0.0144(9) 0.0178(10) 0.0241(10) -0.0054(8) -0.0032(7) 0.0005(7)
O42 0.0174(10) 0.0144(10) 0.0427(13) -0.0090(9) -0.0010(9) 0.0024(7)
N4 0.0127(10) 0.0162(11) 0.0187(11) -0.0028(8) -0.0020(8) 0.0002(8)
C44 0.0328(16) 0.0328(18) 0.0237(15) -0.0100(13) -0.0007(12) 0.0055(13)
C45 0.094(5) 0.064(4) 0.074(4) -0.012(3) -0.005(3) -0.014(3)
C46 0.101(6) 0.082(5) 0.070(4) -0.005(3) -0.002(4) -0.027(4)
C47 0.100(5) 0.076(5) 0.069(4) -0.004(3) -0.016(4) -0.009(4)
C48 0.096(5) 0.088(5) 0.072(4) -0.004(4) -0.021(4) -0.017(4)
C49 0.055(2) 0.051(3) 0.0230(16) -0.0050(16) -0.0046(15) 0.0050(19)
C50 0.139(7) 0.096(6) 0.076(4) -0.035(4) -0.014(5) -0.014(5)
C51 0.109(6) 0.077(5) 0.071(4) -0.015(3) -0.016(4) 0.004(4)
C52 0.088(5) 0.088(5) 0.076(4) -0.023(4) -0.018(4) -0.014(4)
C53 0.085(4) 0.063(4) 0.076(4) -0.014(3) -0.013(3) -0.016(3)
C54 0.0438(19) 0.0304(19) 0.0261(16) -0.0107(13) -0.0052(14) 0.0089(14)
C55 0.0214(13) 0.0171(14) 0.0218(13) -0.0014(11) -0.0031(10) -0.0002(10)
C58 0.0135(11) 0.0134(13) 0.0229(14) -0.0009(10) -0.0026(9) 0.0015(9)
C57 0.0127(12) 0.0135(13) 0.0219(13) -0.0012(10) 0.0008(9) 0.0007(9)
O58 0.0145(9) 0.0184(10) 0.0250(10) -0.0061(8) -0.0027(7) 0.0008(7)
O59 0.0176(10) 0.0157(10) 0.0452(13) -0.0095(9) -0.0019(9) 0.0021(7)
N3 0.0126(10) 0.0160(12) 0.0197(11) -0.0030(8) -0.0023(8) -0.0002(8)

loop_
_atom_type_symbol
_atom_type_description
_atom_type_scat_dispersion_real
_atom_type_scat_dispersion_imag
_atom_type_scat_source
C C 0.0181 0.0091 'International Tables Vol C Tables 4.2.6.8 and 6.1.1.4'
H H 0.0000 0.0000 'International Tables Vol C Tables 4.2.6.8 and 6.1.1.4'
N N 0.0311 0.0180 'International Tables Vol C Tables 4.2.6.8 and 6.1.1.4'
O O 0.0492 0.0322 'International Tables Vol C Tables 4.2.6.8 and 6.1.1.4'

loop_
_geom_angle_atom_site_label_1
_geom_angle_atom_site_label_2
_geom_angle_atom_site_label_3
_geom_angle
_geom_angle_site_symmetry_1
_geom_angle_site_symmetry_3
_geom_angle_publ_flag
C6 C1 C2 117.1(4) . . ?
C6 C1 C7 119.6(3) . . ?
C2 C1 C7 123.3(3) . . ?
C3 C2 C1 121.3(3) . . ?
C4 C3 C2 120.4(4) . . ?
C3 C4 C5 118.9(4) . . ?
C4 C5 C6 121.1(3) . . ?
C5 C6 C1 121.2(3) . . ?
C1 C7 C8 113.4(3) . . ?
C7 C8 C9 113.0(2) . . ?
N2 C9 C8 108.7(2) . . ?
N2 C9 C10 108.6(2) . . ?
C8 C9 C10 112.3(2) . . ?
O12 C10 O11 124.8(3) . . ?
O12 C10 C9 118.1(2) . . ?
O11 C10 C9 117.1(2) . . ?
C19 C56 C15 118.6(3) . . ?
C19 C56 C20 121.0(3) . . ?
C15 C56 C20 120.4(3) . . ?
C16 C15 C56 120.4(3) . . ?
C15 C16 C17 120.0(3) . . ?
C18 C17 C16 119.3(4) . . ?
C17 C18 C19 120.6(4) . . ?
C18 C19 C56 121.2(3) . . ?
C56 C20 C21 110.5(3) . . ?
C20 C21 C22 113.3(2) . . ?
N1 C22 C23 108.8(2) . . ?
N1 C22 C21 109.2(2) . . ?
C23 C22 C21 112.1(2) . . ?
O25 C23 O24 124.7(3) . . ?
O25 C23 C22 118.3(2) . . ?
O24 C23 C22 117.0(2) . . ?
C30 C27 C35 118.9(5) . . ?
C30 C27 C29 55.5(5) . . ?
C35 C27 C29 93.2(5) . . ?
C30 C27 C36 85.1(5) . . ?
C35 C27 C36 61.1(5) . . ?
C29 C27 C36 115.4(5) . . ?
C30 C27 C37 122.7(4) . . ?
C35 C27 C37 118.5(4) . . ?
C29 C27 C37 120.8(5) . . ?
C36 C27 C37 123.6(4) . . ?
C31 C28 C29 89.5(7) . . ?
C31 C28 C32 56.8(7) . . ?
C29 C28 C32 116.4(7) . . ?
C31 C28 C30 46.5(5) . . ?
C29 C28 C30 43.2(5) . . ?
C32 C28 C30 89.5(6) . . ?
C30 C29 C27 61.4(5) . . ?
C30 C29 C28 88.9(8) . . ?
C27 C29 C28 123.1(8) . . ?
C30 C29 C31 45.4(5) . . ?
C27 C29 C31 90.9(6) . . ?
C28 C29 C31 43.7(6) . . ?
C30 C29 C35 89.0(6) . . ?
C27 C29 C35 43.4(4) . . ?
C28 C29 C35 94.2(6) . . ?
C31 C29 C35 88.7(5) . . ?
C29 C30 C31 92.3(7) . . ?
C29 C30 C27 63.2(6) . . ?
C31 C30 C27 121.3(7) . . ?
C29 C30 C28 47.9(6) . . ?
C31 C30 C28 44.7(6) . . ?
C27 C30 C28 96.7(6) . . ?
C29 C30 C36 95.9(7) . . ?
C31 C30 C36 85.4(6) . . ?
C27 C30 C36 49.6(4) . . ?
C28 C30 C36 94.4(6) . . ?
C28 C31 C32 66.6(7) . . ?
C28 C31 C30 88.8(8) . . ?
C32 C31 C30 123.3(7) . . ?
C28 C31 C33 98.9(8) . . ?
C32 C31 C33 44.7(5) . . ?
C30 C31 C33 95.9(6) . . ?
C28 C31 C29 46.8(6) . . ?
C32 C31 C29 95.0(6) . . ?
C30 C31 C29 42.2(5) . . ?
C33 C31 C29 96.7(6) . . ?
C33 C32 C31 87.1(6) . . ?
C33 C32 C28 122.4(6) . . ?
C31 C32 C28 56.6(6) . . ?
C33 C32 C34 60.2(7) . . ?
C31 C32 C34 116.9(5) . . ?
C28 C32 C34 95.6(6) . . ?
C32 C33 C34 68.3(8) . . ?
C32 C33 C36 122.5(9) . . ?
C34 C33 C36 84.4(8) . . ?
C32 C33 C31 48.2(5) . . ?
C34 C33 C31 97.8(8) . . ?
C36 C33 C31 90.2(7) . . ?
C35 C34 C33 98.1(7) . . ?
C35 C34 C32 118.7(6) . . ?
C33 C34 C32 51.5(5) . . ?
C35 C34 C36 50.4(5) . . ?
C33 C34 C36 48.2(5) . . ?
C32 C34 C36 86.9(5) . . ?
C34 C35 C27 120.5(7) . . ?
C34 C35 C36 82.6(7) . . ?
C27 C35 C36 62.1(5) . . ?
C34 C35 C29 92.2(6) . . ?
C27 C35 C29 43.4(4) . . ?
C36 C35 C29 86.5(6) . . ?
C33 C36 C35 93.9(8) . . ?
C33 C36 C27 119.4(8) . . ?
C35 C36 C27 56.8(5) . . ?
C33 C36 C34 47.5(6) . . ?
C35 C36 C34 46.9(5) . . ?
C27 C36 C34 91.3(6) . . ?
C33 C36 C30 88.4(6) . . ?
C35 C36 C30 88.4(6) . . ?
C27 C36 C30 45.2(4) . . ?
C34 C36 C30 93.1(5) . . ?
C27 C37 C38 112.3(3) . . ?
C37 C38 C59 112.9(2) . . ?
N4 C59 C38 108.6(2) . . ?
N4 C59 C40 108.7(2) . . ?
C38 C59 C40 112.0(2) . . ?
O42 C40 O41 124.3(2) . . ?
O42 C40 C59 118.3(2) . . ?
O41 C40 C59 117.3(2) . . ?
C53 C44 C51 61.2(5) . . ?
C53 C44 C45 119.3(5) . . ?
C51 C44 C45 87.3(5) . . ?
C53 C44 C47 82.4(5) . . ?
C51 C44 C47 114.7(5) . . ?
C45 C44 C47 64.9(5) . . ?
C53 C44 C54 121.4(4) . . ?
C51 C44 C54 121.4(4) . . ?
C45 C44 C54 119.3(4) . . ?
C47 C44 C54 123.7(4) . . ?
C46 C45 C44 119.4(7) . . ?
C46 C45 C47 83.2(7) . . ?
C44 C45 C47 59.7(5) . . ?
C46 C45 C51 90.4(6) . . ?
C44 C45 C51 46.3(4) . . ?
C47 C45 C51 87.4(6) . . ?
C45 C46 C49 121.1(6) . . ?
C45 C46 C48 97.7(7) . . ?
C49 C46 C48 52.9(5) . . ?
C45 C46 C47 52.1(5) . . ?
C49 C46 C47 86.0(5) . . ?
C48 C46 C47 45.7(5) . . ?
C45 C46 C50 89.6(6) . . ?
C49 C46 C50 45.2(4) . . ?
C48 C46 C50 85.3(6) . . ?
C47 C46 C50 89.3(5) . . ?
C48 C47 C44 120.1(7) . . ?
C48 C47 C45 92.2(7) . . ?
C44 C47 C45 55.4(4) . . ?
C48 C47 C53 91.0(6) . . ?
C44 C47 C53 45.9(4) . . ?
C45 C47 C53 87.9(6) . . ?
C48 C47 C46 47.6(6) . . ?
C44 C47 C46 88.2(5) . . ?
C45 C47 C46 44.7(5) . . ?
C53 C47 C46 92.2(5) . . ?
C49 C48 C47 121.6(8) . . ?
C49 C48 C46 63.4(6) . . ?
C47 C48 C46 86.7(7) . . ?
C49 C48 C52 51.2(5) . . ?
C47 C48 C52 87.2(6) . . ?
C46 C48 C52 95.5(7) . . ?
C48 C49 C52 83.4(6) . . ?
C48 C49 C50 122.7(6) . . ?
C52 C49 C50 63.1(6) . . ?
C48 C49 C46 63.8(6) . . ?
C52 C49 C46 115.6(5) . . ?
C50 C49 C46 89.4(6) . . ?
C51 C50 C49 117.5(7) . . ?
C51 C50 C52 86.6(7) . . ?
C49 C50 C52 57.4(6) . . ?
C51 C50 C53 44.3(5) . . ?
C49 C50 C53 87.3(6) . . ?
C52 C50 C53 42.3(5) . . ?
C51 C50 C46 87.1(6) . . ?
C49 C50 C46 45.4(4) . . ?
C52 C50 C46 85.1(6) . . ?
C53 C50 C46 86.2(5) . . ?
C50 C51 C44 123.1(8) . . ?
C50 C51 C53 92.0(8) . . ?
C44 C51 C53 57.7(5) . . ?
C50 C51 C45 92.7(6) . . ?
C44 C51 C45 46.4(4) . . ?
C53 C51 C45 89.4(6) . . ?
C50 C51 C52 48.7(6) . . ?
C44 C51 C52 87.4(5) . . ?
C53 C51 C52 43.4(5) . . ?
C45 C51 C52 89.8(5) . . ?
C53 C52 C49 122.2(7) . . ?
C53 C52 C50 90.1(8) . . ?
C49 C52 C50 59.5(6) . . ?
C53 C52 C48 96.1(6) . . ?
C49 C52 C48 45.5(4) . . ?
C50 C52 C48 93.1(7) . . ?
C53 C52 C51 45.4(5) . . ?
C49 C52 C51 89.7(5) . . ?
C50 C52 C51 44.7(5) . . ?
C48 C52 C51 94.9(5) . . ?
C52 C53 C44 121.9(7) . . ?
C52 C53 C51 91.2(7) . . ?
C44 C53 C51 61.2(5) . . ?
C52 C53 C47 85.3(6) . . ?
C44 C53 C47 51.7(4) . . ?
C51 C53 C47 94.8(6) . . ?
C52 C53 C50 47.6(6) . . ?
C44 C53 C50 91.7(5) . . ?
C51 C53 C50 43.7(5) . . ?
C47 C53 C50 91.9(5) . . ?
C44 C54 C55 112.4(3) . . ?
C54 C55 C58 112.8(2) . . ?
N3 C58 C55 108.3(2) . . ?
N3 C58 C57 108.7(2) . . ?
C55 C58 C57 111.8(2) . . ?
O59 C57 O58 124.6(2) . . ?
O59 C57 C58 118.2(2) . . ?
O58 C57 C58 117.1(2) . . ?

loop_
_geom_bond_atom_site_label_1
_geom_bond_atom_site_label_2
_geom_bond_distance
_geom_bond_site_symmetry_2
_geom_bond_publ_flag
C1 C6 1.385(5) . ?
C1 C2 1.390(6) . ?
C1 C7 1.520(5) . ?
C2 C3 1.385(5) . ?
C3 C4 1.367(6) . ?
C4 C5 1.372(7) . ?
C5 C6 1.372(5) . ?
C7 C8 1.521(4) . ?
C8 C9 1.531(4) . ?
C9 N2 1.489(4) . ?
C9 C10 1.534(4) . ?
C10 O12 1.255(4) . ?
C10 O11 1.263(3) . ?
C56 C19 1.384(5) . ?
C56 C15 1.393(5) . ?
C56 C20 1.525(4) . ?
C15 C16 1.389(5) . ?
C16 C17 1.401(7) . ?
C17 C18 1.369(7) . ?
C18 C19 1.380(5) . ?
C20 C21 1.530(4) . ?
C21 C22 1.533(4) . ?
C22 N1 1.486(3) . ?
C22 C23 1.533(4) . ?
C23 O25 1.255(4) . ?
C23 O24 1.261(3) . ?
C27 C30 1.362(8) . ?
C27 C35 1.384(8) . ?
C27 C29 1.385(10) . ?
C27 C36 1.461(10) . ?
C27 C37 1.520(4) . ?
C28 C31 1.313(14) . ?
C28 C29 1.386(12) . ?
C28 C32 1.444(13) . ?
C28 C30 1.868(12) . ?
C29 C30 1.279(12) . ?
C29 C31 1.901(13) . ?
C29 C35 2.012(12) . ?
C30 C31 1.356(11) . ?
C30 C36 1.911(12) . ?
C31 C32 1.317(10) . ?
C31 C33 1.766(13) . ?
C32 C33 1.243(11) . ?
C32 C34 1.477(10) . ?
C33 C34 1.378(15) . ?
C33 C36 1.393(11) . ?
C34 C35 1.372(11) . ?
C34 C36 1.861(13) . ?
C35 C36 1.447(13) . ?
C37 C38 1.524(4) . ?
C38 C59 1.536(4) . ?
C59 N4 1.490(3) . ?
C59 C40 1.538(4) . ?
C40 O42 1.255(4) . ?
C40 O41 1.265(4) . ?
C44 C53 1.342(8) . ?
C44 C51 1.392(9) . ?
C44 C45 1.396(8) . ?
C44 C47 1.465(9) . ?
C44 C54 1.521(5) . ?
C45 C46 1.370(11) . ?
C45 C47 1.537(12) . ?
C45 C51 1.924(12) . ?
C46 C49 1.425(10) . ?
C46 C48 1.430(14) . ?
C46 C47 1.933(12) . ?
C46 C50 2.001(14) . ?
C47 C48 1.386(11) . ?
C47 C53 1.852(11) . ?
C48 C49 1.271(11) . ?
C48 C52 1.771(12) . ?
C49 C52 1.389(10) . ?
C49 C50 1.420(12) . ?
C50 C51 1.376(12) . ?
C50 C52 1.470(14) . ?
C50 C53 1.991(12) . ?
C51 C53 1.392(12) . ?
C51 C52 1.953(13) . ?
C52 C53 1.341(11) . ?
C54 C55 1.525(4) . ?
C55 C58 1.535(4) . ?
C58 N3 1.494(3) . ?
C58 C57 1.537(3) . ?
C57 O59 1.251(4) . ?
C57 O58 1.263(4) . ?
